data_7061095
loop_
_publ_author_name
'Leitner, Zden\<ek'
'C\'isa\<rov\'a, Ivana'
'\<St\<epni\<cka, Petr'

_publ_section_title
;
 Coordination behaviour of a hybrid phosphinoguanidine ligand
;
_journal_issue 3
_journal_name_full 'New Journal of Chemistry'
_journal_page_first 1060
_journal_page_last 1071
_journal_paper_doi 10.1039/D1NJ05237C
_journal_volume 46
_journal_year 2022
_chemical_formula_moiety
;
C50 H60 N6 P2 Pd, 2(B F4), C2 H4 Cl2
;
_chemical_formula_sum 'C52 H64 B2 Cl2 F8 N6 P2 Pd'
_chemical_formula_weight 1185.95
_space_group_crystal_system monoclinic
_space_group_IT_number 14
_space_group_name_Hall '-P 2ybc'
_space_group_name_H-M_alt 'P 1 21/c 1'
_atom_sites_solution_hydrogens mixed
_atom_sites_solution_primary direct
_atom_sites_solution_secondary difmap
_audit_creation_method SHELXL-2017/1
_audit_update_record
;
2021-11-01 deposited with the CCDC.	2021-12-02 downloaded from the CCDC.
;
_cell_angle_alpha 90
_cell_angle_beta 92.540(2)
_cell_angle_gamma 90
_cell_formula_units_Z 4
_cell_length_a 12.9302(5)
_cell_length_b 18.6083(8)
_cell_length_c 22.9758(10)
_cell_measurement_reflns_used 9124
_cell_measurement_temperature 120(2)
_cell_measurement_theta_max 27.54
_cell_measurement_theta_min 2.57
_cell_volume 5522.8(4)
_computing_cell_refinement 'SAINT V8.38A (Bruker AXS Inc., 2017)'
_computing_data_collection 'Bruker Instrument Service vV6.2.10'
_computing_data_reduction 'SAINT V8.38A (Bruker AXS Inc., 2017)'
_computing_molecular_graphics 'PLATON (Spek, 2019)'
_computing_publication_material 'PLATON (Spek, 2019)'
_computing_structure_refinement 'SHELXL-2017/1 (Sheldrick, 2017)'
_computing_structure_solution 'SHELXT 2014/5 (Sheldrick, 2014)'
_diffrn_ambient_temperature 120(2)
_diffrn_measured_fraction_theta_full 0.999
_diffrn_measured_fraction_theta_max 0.998
_diffrn_measurement_device_type 'Bruker D8 VENTURE Kappa Duo PHOTON 100 CMOS'
_diffrn_measurement_method '\f and \w scans'
_diffrn_radiation_monochromator 'Quazar Mo multilayer optic'
_diffrn_radiation_source 'I\mS micro-focus sealed tube'
_diffrn_radiation_type MoK\a
_diffrn_radiation_wavelength 0.71073
_diffrn_reflns_av_R_equivalents 0.0281
_diffrn_reflns_av_unetI/netI 0.0159
_diffrn_reflns_Laue_measured_fraction_full 0.999
_diffrn_reflns_Laue_measured_fraction_max 0.998
_diffrn_reflns_limit_h_max 16
_diffrn_reflns_limit_h_min -16
_diffrn_reflns_limit_k_max 24
_diffrn_reflns_limit_k_min -23
_diffrn_reflns_limit_l_max 29
_diffrn_reflns_limit_l_min -29
_diffrn_reflns_number 109514
_diffrn_reflns_point_group_measured_fraction_full 0.999
_diffrn_reflns_point_group_measured_fraction_max 0.998
_diffrn_reflns_theta_full 25.242
_diffrn_reflns_theta_max 27.553
_diffrn_reflns_theta_min 2.362
_exptl_absorpt_coefficient_mu 0.559
_exptl_absorpt_correction_T_max 0.86
_exptl_absorpt_correction_T_min 0.83
_exptl_absorpt_correction_type multi-scan
_exptl_absorpt_process_details 'SADABS-2016/2 - Bruker AXS'
_exptl_crystal_colour yellow
_exptl_crystal_density_diffrn 1.426
_exptl_crystal_description prism
_exptl_crystal_F_000 2440
_exptl_crystal_size_max 0.34
_exptl_crystal_size_mid 0.34
_exptl_crystal_size_min 0.27
_refine_diff_density_max 0.535
_refine_diff_density_min -0.671
_refine_diff_density_rms 0.061
_refine_ls_extinction_method none
_refine_ls_goodness_of_fit_ref 1.069
_refine_ls_hydrogen_treatment constr
_refine_ls_matrix_type full
_refine_ls_number_parameters 675
_refine_ls_number_reflns 12720
_refine_ls_number_restraints 0
_refine_ls_restrained_S_all 1.069
_refine_ls_R_factor_all 0.0307
_refine_ls_R_factor_gt 0.0257
_refine_ls_shift/su_max 0.003
_refine_ls_shift/su_mean 0.000
_refine_ls_structure_factor_coef Fsqd
_refine_ls_weighting_details 'w=1/[\s^2^(Fo^2^)+(0.0249P)^2^+4.4837P] where P=(Fo^2^+2Fc^2^)/3'
_refine_ls_weighting_scheme calc
_refine_ls_wR_factor_gt 0.0596
_refine_ls_wR_factor_ref 0.0624
_reflns_Friedel_coverage 0.000
_reflns_number_gt 11477
_reflns_number_total 12720
_reflns_threshold_expression 'I > 2\s(I)'
_cod_data_source_file d1nj05237c2.cif
_cod_data_source_block zl62
_cod_depositor_comments 'Adding full bibliography for 7061094--7061104.cif.'
_cod_original_sg_symbol_H-M 'P 21/c'
_cod_database_code 7061095
_shelx_shelxl_version_number 2017/1
_shelx_space_group_comment
;
The symmetry employed for this shelxl refinement is uniquely defined
by the following loop, which should always be used as a source of
symmetry information in preference to the above space-group names.
They are only intended as comments.
;
_shelx_estimated_absorpt_t_min 0.833
_shelx_estimated_absorpt_t_max 0.864

loop_
_space_group_symop_operation_xyz
'x, y, z'
'-x, y+1/2, -z+1/2'
'-x, -y, -z'
'x, -y-1/2, z-1/2'

loop_
_atom_site_label
_atom_site_type_symbol
_atom_site_fract_x
_atom_site_fract_y
_atom_site_fract_z
_atom_site_U_iso_or_equiv
_atom_site_adp_type
_atom_site_occupancy
_atom_site_site_symmetry_order
_atom_site_calc_flag
_atom_site_refinement_flags_posn
_atom_site_refinement_flags_adp
_atom_site_refinement_flags_occupancy
_atom_site_disorder_assembly
_atom_site_disorder_group
Pd Pd 0.66976(2) 0.30913(2) 0.83761(2) 0.01033(3) Uani 1 1 d . . . . .
P1 P 0.82699(3) 0.27106(2) 0.86946(2) 0.01116(7) Uani 1 1 d . . . . .
N1 N 0.75875(9) 0.40065(6) 0.81526(5) 0.0122(2) Uani 1 1 d . . . . .
N2 N 0.84051(9) 0.45647(7) 0.73606(6) 0.0160(2) Uani 1 1 d . . . . .
H2N H 0.826338 0.484463 0.703648 0.019 Uiso 1 1 d R U . . .
N3 N 0.66646(9) 0.42830(7) 0.73014(5) 0.0163(3) Uani 1 1 d . . . . .
H3N H 0.613715 0.411071 0.749633 0.020 Uiso 1 1 d R U . . .
C1 C 0.75799(11) 0.42742(8) 0.76084(6) 0.0132(3) Uani 1 1 d . . . . .
C2 C 0.84229(11) 0.41550(8) 0.85618(6) 0.0137(3) Uani 1 1 d . . . . .
C3 C 0.88422(11) 0.35751(8) 0.88800(6) 0.0138(3) Uani 1 1 d . . . . .
C4 C 0.96638(11) 0.36807(9) 0.92849(7) 0.0177(3) Uani 1 1 d . . . . .
H4 H 0.995399 0.328357 0.949425 0.021 Uiso 1 1 calc R U . . .
C5 C 1.00570(12) 0.43660(9) 0.93817(7) 0.0212(3) Uani 1 1 d . . . . .
H5 H 1.062221 0.443882 0.965368 0.025 Uiso 1 1 calc R U . . .
C6 C 0.96201(12) 0.49458(9) 0.90787(7) 0.0215(3) Uani 1 1 d . . . . .
H6 H 0.988180 0.541605 0.915034 0.026 Uiso 1 1 calc R U . . .
C7 C 0.88043(12) 0.48450(8) 0.86721(7) 0.0180(3) Uani 1 1 d . . . . .
H7 H 0.850732 0.524537 0.846983 0.022 Uiso 1 1 calc R U . . .
C8 C 0.84164(11) 0.21499(8) 0.93343(6) 0.0149(3) Uani 1 1 d . . . . .
C9 C 0.81652(12) 0.24388(9) 0.98732(7) 0.0203(3) Uani 1 1 d . . . . .
H9 H 0.798300 0.293151 0.990339 0.024 Uiso 1 1 calc R U . . .
C10 C 0.81843(13) 0.20001(11) 1.03636(7) 0.0273(4) Uani 1 1 d . . . . .
H10 H 0.801534 0.219410 1.072984 0.033 Uiso 1 1 calc R U . . .
C11 C 0.84485(14) 0.12815(11) 1.03199(8) 0.0308(4) Uani 1 1 d . . . . .
H11 H 0.844402 0.098138 1.065425 0.037 Uiso 1 1 calc R U . . .
C12 C 0.87199(14) 0.09986(10) 0.97892(8) 0.0280(4) Uani 1 1 d . . . . .
H12 H 0.891666 0.050815 0.976373 0.034 Uiso 1 1 calc R U . . .
C13 C 0.87053(12) 0.14297(9) 0.92940(7) 0.0199(3) Uani 1 1 d . . . . .
H13 H 0.889081 0.123497 0.893086 0.024 Uiso 1 1 calc R U . . .
C14 C 0.90516(11) 0.23179(8) 0.81467(6) 0.0136(3) Uani 1 1 d . . . . .
C15 C 0.86352(12) 0.21770(8) 0.75877(7) 0.0183(3) Uani 1 1 d . . . . .
H15 H 0.792364 0.226740 0.749542 0.022 Uiso 1 1 calc R U . . .
C16 C 0.92684(14) 0.19030(9) 0.71654(7) 0.0244(3) Uani 1 1 d . . . . .
H16 H 0.898969 0.180593 0.678394 0.029 Uiso 1 1 calc R U . . .
C17 C 1.03027(14) 0.17728(9) 0.73029(8) 0.0255(4) Uani 1 1 d . . . . .
H17 H 1.073414 0.159223 0.701242 0.031 Uiso 1 1 calc R U . . .
C18 C 1.07183(13) 0.19024(9) 0.78596(8) 0.0244(3) Uani 1 1 d . . . . .
H18 H 1.142868 0.180603 0.795048 0.029 Uiso 1 1 calc R U . . .
C19 C 1.00949(12) 0.21728(9) 0.82826(7) 0.0190(3) Uani 1 1 d . . . . .
H19 H 1.037632 0.225966 0.866516 0.023 Uiso 1 1 calc R U . . .
C20 C 0.94803(11) 0.42968(8) 0.74106(7) 0.0167(3) Uani 1 1 d . . . . .
H20 H 0.957378 0.400997 0.777717 0.020 Uiso 1 1 calc R U . . .
C21 C 1.02186(12) 0.49328(10) 0.74415(8) 0.0254(4) Uani 1 1 d . . . . .
H21A H 1.009494 0.523768 0.709763 0.038 Uiso 1 1 calc R U . . .
H21B H 1.093421 0.475816 0.745274 0.038 Uiso 1 1 calc R U . . .
H21C H 1.010252 0.521254 0.779404 0.038 Uiso 1 1 calc R U . . .
C22 C 0.96910(14) 0.38154(10) 0.68938(8) 0.0272(4) Uani 1 1 d . . . . .
H22A H 0.916545 0.343625 0.686259 0.041 Uiso 1 1 calc R U . . .
H22B H 1.037812 0.359744 0.695007 0.041 Uiso 1 1 calc R U . . .
H22C H 0.966517 0.410246 0.653583 0.041 Uiso 1 1 calc R U . . .
C23 C 0.65397(12) 0.41493(9) 0.66679(6) 0.0178(3) Uani 1 1 d . . . . .
H23 H 0.716437 0.433490 0.647503 0.021 Uiso 1 1 calc R U . . .
C24 C 0.55940(14) 0.45533(11) 0.64298(8) 0.0322(4) Uani 1 1 d . . . . .
H24A H 0.498008 0.438554 0.662507 0.048 Uiso 1 1 calc R U . . .
H24B H 0.550264 0.446641 0.600997 0.048 Uiso 1 1 calc R U . . .
H24C H 0.568817 0.506902 0.650047 0.048 Uiso 1 1 calc R U . . .
C25 C 0.64506(15) 0.33455(10) 0.65582(8) 0.0291(4) Uani 1 1 d . . . . .
H25A H 0.708293 0.310596 0.670788 0.044 Uiso 1 1 calc R U . . .
H25B H 0.635735 0.325710 0.613865 0.044 Uiso 1 1 calc R U . . .
H25C H 0.585429 0.315520 0.675725 0.044 Uiso 1 1 calc R U . . .
P51 P 0.57280(3) 0.21269(2) 0.85556(2) 0.01192(7) Uani 1 1 d . . . . .
N51 N 0.51959(9) 0.34892(7) 0.81352(5) 0.0139(2) Uani 1 1 d . . . . .
N52 N 0.37776(9) 0.41495(7) 0.85000(6) 0.0169(3) Uani 1 1 d . . . . .
H52N H 0.359854 0.458713 0.859929 0.020 Uiso 1 1 d R U . . .
N53 N 0.54441(11) 0.45916(8) 0.85562(7) 0.0265(3) Uani 1 1 d . . . . .
H53N H 0.604385 0.453661 0.841711 0.032 Uiso 1 1 d R U . . .
C51 C 0.47880(11) 0.40609(8) 0.84012(6) 0.0146(3) Uani 1 1 d . . . . .
C52 C 0.45500(11) 0.29733(8) 0.78431(6) 0.0143(3) Uani 1 1 d . . . . .
C53 C 0.47090(11) 0.22516(8) 0.79963(6) 0.0142(3) Uani 1 1 d . . . . .
C54 C 0.40893(12) 0.17149(9) 0.77426(7) 0.0184(3) Uani 1 1 d . . . . .
H54 H 0.418656 0.122734 0.785471 0.022 Uiso 1 1 calc R U . . .
C55 C 0.33270(12) 0.18992(9) 0.73237(7) 0.0220(3) Uani 1 1 d . . . . .
H55 H 0.288968 0.153781 0.715523 0.026 Uiso 1 1 calc R U . . .
C56 C 0.32029(12) 0.26101(10) 0.71506(7) 0.0219(3) Uani 1 1 d . . . . .
H56 H 0.269615 0.272906 0.685422 0.026 Uiso 1 1 calc R U . . .
C57 C 0.38100(12) 0.31477(9) 0.74056(7) 0.0186(3) Uani 1 1 d . . . . .
H57 H 0.372288 0.363236 0.728313 0.022 Uiso 1 1 calc R U . . .
C58 C 0.51499(11) 0.21486(8) 0.92560(6) 0.0146(3) Uani 1 1 d . . . . .
C59 C 0.43143(12) 0.17001(9) 0.93677(7) 0.0203(3) Uani 1 1 d . . . . .
H59 H 0.403142 0.139326 0.907094 0.024 Uiso 1 1 calc R U . . .
C60 C 0.39006(13) 0.17060(10) 0.99147(7) 0.0250(3) Uani 1 1 d . . . . .
H60 H 0.332932 0.140507 0.999212 0.030 Uiso 1 1 calc R U . . .
C61 C 0.43192(13) 0.21504(10) 1.03487(7) 0.0254(4) Uani 1 1 d . . . . .
H61 H 0.403849 0.214744 1.072382 0.030 Uiso 1 1 calc R U . . .
C62 C 0.51465(13) 0.25999(9) 1.02388(7) 0.0231(3) Uani 1 1 d . . . . .
H62 H 0.543057 0.290328 1.053757 0.028 Uiso 1 1 calc R U . . .
C63 C 0.55555(12) 0.26036(8) 0.96903(7) 0.0175(3) Uani 1 1 d . . . . .
H63 H 0.611246 0.291649 0.961095 0.021 Uiso 1 1 calc R U . . .
C64 C 0.62543(11) 0.12392(8) 0.84605(7) 0.0154(3) Uani 1 1 d . . . . .
C65 C 0.64536(12) 0.07880(8) 0.89356(7) 0.0192(3) Uani 1 1 d . . . . .
H65 H 0.625818 0.092874 0.931269 0.023 Uiso 1 1 calc R U . . .
C66 C 0.69401(13) 0.01301(9) 0.88565(8) 0.0240(3) Uani 1 1 d . . . . .
H66 H 0.707309 -0.018040 0.917942 0.029 Uiso 1 1 calc R U . . .
C67 C 0.72301(12) -0.00714(9) 0.83072(8) 0.0260(4) Uani 1 1 d . . . . .
H67 H 0.757218 -0.051720 0.825581 0.031 Uiso 1 1 calc R U . . .
C68 C 0.70247(13) 0.03730(9) 0.78308(8) 0.0259(4) Uani 1 1 d . . . . .
H68 H 0.721552 0.022707 0.745417 0.031 Uiso 1 1 calc R U . . .
C69 C 0.65409(12) 0.10306(9) 0.79044(7) 0.0203(3) Uani 1 1 d . . . . .
H69 H 0.640483 0.133737 0.757953 0.024 Uiso 1 1 calc R U . . .
C70 C 0.30244(12) 0.35949(9) 0.86619(7) 0.0199(3) Uani 1 1 d . . . . .
H70 H 0.328095 0.311365 0.853896 0.024 Uiso 1 1 calc R U . . .
C71 C 0.29225(15) 0.35939(11) 0.93173(8) 0.0334(4) Uani 1 1 d . . . . .
H71A H 0.359936 0.349645 0.950996 0.050 Uiso 1 1 calc R U . . .
H71B H 0.243043 0.322053 0.942330 0.050 Uiso 1 1 calc R U . . .
H71C H 0.267186 0.406391 0.944199 0.050 Uiso 1 1 calc R U . . .
C72 C 0.19949(12) 0.37481(10) 0.83385(8) 0.0276(4) Uani 1 1 d . . . . .
H72A H 0.174582 0.422426 0.844896 0.041 Uiso 1 1 calc R U . . .
H72B H 0.148760 0.338314 0.844072 0.041 Uiso 1 1 calc R U . . .
H72C H 0.208871 0.373563 0.791771 0.041 Uiso 1 1 calc R U . . .
C73 C 0.53150(13) 0.51544(9) 0.89858(7) 0.0226(3) Uani 1 1 d . . . . .
H73A H 0.457056 0.520465 0.907943 0.027 Uiso 0.546(4) 1 d R U P A 1
H73B H 0.465248 0.507122 0.918414 0.027 Uiso 0.454(4) 1 d R U P A 2
C74 C 0.5769(4) 0.5844(2) 0.8834(2) 0.0508(11) Uani 0.546(4) 1 d . . P A 1
H74A H 0.538976 0.604474 0.849287 0.076 Uiso 0.546(4) 1 calc R U P A 1
H74B H 0.649637 0.577415 0.874417 0.076 Uiso 0.546(4) 1 calc R U P A 1
H74C H 0.572687 0.617640 0.916299 0.076 Uiso 0.546(4) 1 calc R U P A 1
C75 C 0.5971(4) 0.4809(3) 0.9525(2) 0.0547(11) Uani 0.546(4) 1 d . . P A 1
H75A H 0.569797 0.433082 0.960919 0.082 Uiso 0.546(4) 1 calc R U P A 1
H75B H 0.591764 0.511718 0.986822 0.082 Uiso 0.546(4) 1 calc R U P A 1
H75C H 0.669865 0.476838 0.942668 0.082 Uiso 0.546(4) 1 calc R U P A 1
C74A C 0.5160(5) 0.5828(3) 0.8563(3) 0.0508(11) Uani 0.454(4) 1 d . . P A 2
H74D H 0.579801 0.591312 0.835809 0.076 Uiso 0.454(4) 1 calc R U P A 2
H74E H 0.499633 0.625449 0.879149 0.076 Uiso 0.454(4) 1 calc R U P A 2
H74F H 0.459035 0.573156 0.827769 0.076 Uiso 0.454(4) 1 calc R U P A 2
C75A C 0.6164(5) 0.5264(4) 0.9425(3) 0.0547(11) Uani 0.454(4) 1 d . . P A 2
H75D H 0.680285 0.537562 0.922959 0.082 Uiso 0.454(4) 1 calc R U P A 2
H75E H 0.626275 0.482597 0.965745 0.082 Uiso 0.454(4) 1 calc R U P A 2
H75F H 0.599092 0.566421 0.968066 0.082 Uiso 0.454(4) 1 calc R U P A 2
B1 B 0.25491(16) 0.60980(11) 0.90214(10) 0.0288(4) Uani 1 1 d . . . B 2
F1 F 0.15166(8) 0.62197(6) 0.91424(5) 0.0338(2) Uani 1 1 d . . . B 2
F2 F 0.31660(10) 0.61275(8) 0.95247(6) 0.0551(4) Uani 1 1 d . . . B 2
F3 F 0.26358(10) 0.54261(7) 0.87678(7) 0.0548(4) Uani 1 1 d . . . B 2
F4 F 0.28702(11) 0.66199(8) 0.86378(7) 0.0610(4) Uani 1 1 d . . . B 2
B2 B 0.81352(17) 0.57057(11) 0.59918(9) 0.0276(4) Uani 1 1 d . . . C 2
F5 F 0.75118(10) 0.53647(6) 0.55710(5) 0.0399(3) Uani 1 1 d . . . C 2
F6 F 0.76279(10) 0.57082(6) 0.65207(5) 0.0428(3) Uani 1 1 d . . . C 2
F7 F 0.83250(9) 0.64064(6) 0.58325(5) 0.0380(3) Uani 1 1 d . . . C 2
F8 F 0.90519(12) 0.53303(9) 0.60856(7) 0.0654(4) Uani 1 1 d . . . C 2
C1S C 0.90168(14) 0.71044(10) 0.46506(8) 0.0279(4) Uani 1 1 d . . . D 2
H1S1 H 0.858103 0.726418 0.496972 0.034 Uiso 1 1 calc R U . D 2
H1S2 H 0.964611 0.687467 0.482708 0.034 Uiso 1 1 calc R U . D 2
C2S C 0.93190(14) 0.77424(10) 0.42961(8) 0.0267(4) Uani 1 1 d . . . D 2
H2S1 H 0.962967 0.757574 0.393382 0.032 Uiso 1 1 calc R U . D 2
H2S2 H 0.984510 0.802886 0.451982 0.032 Uiso 1 1 calc R U . D 2
Cl1S Cl 0.83192(4) 0.64691(2) 0.42044(2) 0.03584(11) Uani 1 1 d . . . D 2
Cl2S Cl 0.82153(4) 0.82939(2) 0.41157(2) 0.03289(10) Uani 1 1 d . . . D 2

loop_
_atom_site_aniso_label
_atom_site_aniso_U_11
_atom_site_aniso_U_22
_atom_site_aniso_U_33
_atom_site_aniso_U_23
_atom_site_aniso_U_13
_atom_site_aniso_U_12
Pd 0.00771(5) 0.01204(6) 0.01132(5) -0.00044(4) 0.00118(4) -0.00035(4)
P1 0.00908(16) 0.01394(17) 0.01049(16) 0.00009(13) 0.00070(12) -0.00029(13)
N1 0.0102(5) 0.0132(6) 0.0131(6) -0.0006(4) 0.0012(4) -0.0015(4)
N2 0.0120(6) 0.0183(6) 0.0176(6) 0.0063(5) 0.0011(5) 0.0001(5)
N3 0.0108(6) 0.0234(7) 0.0148(6) 0.0022(5) 0.0014(5) -0.0001(5)
C1 0.0126(7) 0.0111(6) 0.0160(7) -0.0013(5) 0.0024(5) 0.0015(5)
C2 0.0112(6) 0.0184(7) 0.0117(6) -0.0032(5) 0.0031(5) -0.0008(5)
C3 0.0122(6) 0.0173(7) 0.0121(6) -0.0026(5) 0.0031(5) -0.0021(5)
C4 0.0139(7) 0.0238(8) 0.0153(7) -0.0024(6) -0.0001(5) 0.0003(6)
C5 0.0152(7) 0.0296(9) 0.0186(7) -0.0083(6) -0.0009(6) -0.0045(6)
C6 0.0199(8) 0.0217(8) 0.0231(8) -0.0100(6) 0.0042(6) -0.0061(6)
C7 0.0175(7) 0.0170(7) 0.0199(7) -0.0031(6) 0.0038(6) -0.0010(6)
C8 0.0097(6) 0.0203(7) 0.0146(7) 0.0048(6) -0.0014(5) -0.0018(5)
C9 0.0155(7) 0.0291(8) 0.0164(7) 0.0022(6) 0.0015(6) 0.0013(6)
C10 0.0235(8) 0.0435(11) 0.0151(8) 0.0074(7) 0.0024(6) -0.0013(7)
C11 0.0306(9) 0.0393(11) 0.0219(8) 0.0161(8) -0.0054(7) -0.0088(8)
C12 0.0309(9) 0.0215(8) 0.0305(9) 0.0095(7) -0.0087(7) -0.0054(7)
C13 0.0199(8) 0.0191(7) 0.0203(8) 0.0021(6) -0.0036(6) -0.0026(6)
C14 0.0134(7) 0.0134(7) 0.0144(7) -0.0001(5) 0.0037(5) -0.0005(5)
C15 0.0193(7) 0.0192(7) 0.0164(7) -0.0003(6) 0.0013(6) 0.0000(6)
C16 0.0342(9) 0.0233(8) 0.0159(7) -0.0019(6) 0.0054(7) -0.0012(7)
C17 0.0303(9) 0.0222(8) 0.0252(8) 0.0003(7) 0.0145(7) 0.0051(7)
C18 0.0178(8) 0.0262(8) 0.0297(9) 0.0022(7) 0.0073(7) 0.0046(6)
C19 0.0153(7) 0.0218(8) 0.0201(7) -0.0008(6) 0.0015(6) 0.0008(6)
C20 0.0114(7) 0.0210(7) 0.0179(7) 0.0036(6) 0.0033(5) 0.0014(6)
C21 0.0145(7) 0.0306(9) 0.0313(9) 0.0048(7) 0.0024(6) -0.0058(6)
C22 0.0283(9) 0.0285(9) 0.0254(9) -0.0003(7) 0.0095(7) 0.0031(7)
C23 0.0153(7) 0.0243(8) 0.0136(7) 0.0012(6) -0.0006(5) 0.0003(6)
C24 0.0280(9) 0.0419(11) 0.0258(9) 0.0045(8) -0.0080(7) 0.0102(8)
C25 0.0348(10) 0.0271(9) 0.0256(9) -0.0058(7) 0.0039(7) -0.0011(7)
P51 0.00941(16) 0.01245(17) 0.01397(17) -0.00071(13) 0.00129(13) -0.00087(13)
N51 0.0090(5) 0.0152(6) 0.0175(6) -0.0014(5) 0.0006(4) 0.0012(4)
N52 0.0119(6) 0.0137(6) 0.0253(7) -0.0012(5) 0.0041(5) 0.0013(5)
N53 0.0144(6) 0.0261(7) 0.0398(9) -0.0177(6) 0.0120(6) -0.0049(5)
C51 0.0124(7) 0.0165(7) 0.0150(7) 0.0012(5) 0.0015(5) 0.0011(5)
C52 0.0098(6) 0.0191(7) 0.0143(7) -0.0016(5) 0.0029(5) 0.0007(5)
C53 0.0106(6) 0.0179(7) 0.0141(7) -0.0023(5) 0.0015(5) 0.0003(5)
C54 0.0140(7) 0.0191(7) 0.0220(8) -0.0051(6) 0.0012(6) -0.0011(6)
C55 0.0139(7) 0.0280(8) 0.0240(8) -0.0100(7) -0.0015(6) -0.0024(6)
C56 0.0143(7) 0.0335(9) 0.0177(7) -0.0047(7) -0.0029(6) 0.0025(6)
C57 0.0145(7) 0.0234(8) 0.0179(7) 0.0005(6) 0.0010(6) 0.0030(6)
C58 0.0131(7) 0.0152(7) 0.0158(7) 0.0012(5) 0.0024(5) 0.0019(5)
C59 0.0181(7) 0.0212(8) 0.0218(8) -0.0024(6) 0.0039(6) -0.0044(6)
C60 0.0209(8) 0.0294(9) 0.0253(8) 0.0020(7) 0.0086(7) -0.0059(7)
C61 0.0241(8) 0.0356(9) 0.0170(8) 0.0018(7) 0.0065(6) 0.0012(7)
C62 0.0213(8) 0.0296(9) 0.0183(8) -0.0048(6) -0.0006(6) 0.0005(7)
C63 0.0138(7) 0.0190(7) 0.0197(7) -0.0003(6) 0.0009(6) 0.0003(6)
C64 0.0101(6) 0.0137(7) 0.0224(7) -0.0029(6) 0.0005(5) -0.0015(5)
C65 0.0164(7) 0.0171(7) 0.0242(8) -0.0004(6) 0.0003(6) -0.0012(6)
C66 0.0190(8) 0.0174(8) 0.0354(9) 0.0020(7) -0.0021(7) 0.0001(6)
C67 0.0162(8) 0.0182(8) 0.0433(10) -0.0084(7) -0.0009(7) 0.0028(6)
C68 0.0189(8) 0.0270(9) 0.0318(9) -0.0113(7) 0.0027(7) 0.0032(7)
C69 0.0164(7) 0.0219(8) 0.0229(8) -0.0028(6) 0.0021(6) 0.0000(6)
C70 0.0144(7) 0.0187(7) 0.0271(8) 0.0014(6) 0.0086(6) 0.0000(6)
C71 0.0293(10) 0.0432(11) 0.0285(9) 0.0097(8) 0.0119(7) 0.0089(8)
C72 0.0128(7) 0.0320(9) 0.0381(10) -0.0067(8) 0.0032(7) -0.0019(7)
C73 0.0206(8) 0.0234(8) 0.0242(8) -0.0108(7) 0.0073(6) -0.0028(6)
C74 0.081(3) 0.0222(13) 0.051(3) -0.0093(16) 0.0313(19) -0.014(2)
C75 0.055(2) 0.070(3) 0.0375(18) -0.021(2) -0.0093(16) 0.014(3)
C74A 0.081(3) 0.0222(13) 0.051(3) -0.0093(16) 0.0313(19) -0.014(2)
C75A 0.055(2) 0.070(3) 0.0375(18) -0.021(2) -0.0093(16) 0.014(3)
B1 0.0233(10) 0.0211(9) 0.0414(12) -0.0067(8) -0.0061(8) 0.0032(7)
F1 0.0271(5) 0.0330(6) 0.0411(6) -0.0061(5) 0.0005(5) 0.0061(4)
F2 0.0419(7) 0.0635(9) 0.0577(8) -0.0133(7) -0.0226(6) 0.0031(6)
F3 0.0362(7) 0.0343(7) 0.0931(11) -0.0321(7) -0.0056(7) 0.0093(5)
F4 0.0430(8) 0.0569(9) 0.0835(11) 0.0223(8) 0.0071(7) -0.0074(7)
B2 0.0324(11) 0.0229(9) 0.0270(10) 0.0060(8) -0.0037(8) 0.0025(8)
F5 0.0509(7) 0.0294(6) 0.0382(6) -0.0022(5) -0.0114(5) -0.0014(5)
F6 0.0614(8) 0.0359(6) 0.0316(6) 0.0054(5) 0.0091(5) -0.0142(6)
F7 0.0460(7) 0.0350(6) 0.0321(6) 0.0153(5) -0.0088(5) -0.0167(5)
F8 0.0570(9) 0.0677(10) 0.0692(10) -0.0064(8) -0.0225(7) 0.0346(8)
C1S 0.0258(9) 0.0303(9) 0.0275(9) 0.0080(7) -0.0015(7) -0.0032(7)
C2S 0.0261(9) 0.0307(9) 0.0227(8) 0.0051(7) -0.0045(7) -0.0082(7)
Cl1S 0.0434(3) 0.0254(2) 0.0405(3) -0.01011(18) 0.0216(2) -0.01065(19)
Cl2S 0.0426(3) 0.0247(2) 0.0315(2) 0.00419(17) 0.00350(19) 0.00442(18)

loop_
_atom_type_symbol
_atom_type_description
_atom_type_scat_dispersion_real
_atom_type_scat_dispersion_imag
_atom_type_scat_source
C C 0.0033 0.0016 'International Tables Vol C Tables 4.2.6.8 and 6.1.1.4'
H H 0.0000 0.0000 'International Tables Vol C Tables 4.2.6.8 and 6.1.1.4'
B B 0.0013 0.0007 'International Tables Vol C Tables 4.2.6.8 and 6.1.1.4'
Cl Cl 0.1484 0.1585 'International Tables Vol C Tables 4.2.6.8 and 6.1.1.4'
F F 0.0171 0.0103 'International Tables Vol C Tables 4.2.6.8 and 6.1.1.4'
N N 0.0061 0.0033 'International Tables Vol C Tables 4.2.6.8 and 6.1.1.4'
P P 0.1023 0.0942 'International Tables Vol C Tables 4.2.6.8 and 6.1.1.4'
Pd Pd -0.9988 1.0072 'International Tables Vol C Tables 4.2.6.8 and 6.1.1.4'

loop_
_geom_angle_atom_site_label_1
_geom_angle_atom_site_label_2
_geom_angle_atom_site_label_3
_geom_angle
_geom_angle_site_symmetry_1
_geom_angle_site_symmetry_3
_geom_angle_publ_flag
N51 Pd N1 98.94(5) . . ?
N51 Pd P51 79.33(4) . . ?
N1 Pd P51 176.59(3) . . ?
N51 Pd P1 175.76(3) . . ?
N1 Pd P1 80.78(3) . . ?
P51 Pd P1 101.160(14) . . ?
C14 P1 C8 107.00(7) . . ?
C14 P1 C3 106.73(7) . . ?
C8 P1 C3 107.12(7) . . ?
C14 P1 Pd 115.32(5) . . ?
C8 P1 Pd 120.57(5) . . ?
C3 P1 Pd 98.68(5) . . ?
C1 N1 C2 120.97(12) . . ?
C1 N1 Pd 122.55(9) . . ?
C2 N1 Pd 113.40(9) . . ?
C1 N2 C20 126.39(12) . . ?
C1 N2 H2N 115.9 . . ?
C20 N2 H2N 114.0 . . ?
C1 N3 C23 124.55(12) . . ?
C1 N3 H3N 113.9 . . ?
C23 N3 H3N 112.4 . . ?
N2 C1 N1 124.67(13) . . ?
N2 C1 N3 117.86(13) . . ?
N1 C1 N3 117.39(13) . . ?
C7 C2 C3 119.30(13) . . ?
C7 C2 N1 123.31(13) . . ?
C3 C2 N1 117.34(13) . . ?
C4 C3 C2 120.39(14) . . ?
C4 C3 P1 124.93(12) . . ?
C2 C3 P1 114.63(11) . . ?
C5 C4 C3 119.97(15) . . ?
C5 C4 H4 120.0 . . ?
C3 C4 H4 120.0 . . ?
C4 C5 C6 119.68(14) . . ?
C4 C5 H5 120.2 . . ?
C6 C5 H5 120.2 . . ?
C5 C6 C7 120.74(15) . . ?
C5 C6 H6 119.6 . . ?
C7 C6 H6 119.6 . . ?
C6 C7 C2 119.85(15) . . ?
C6 C7 H7 120.1 . . ?
C2 C7 H7 120.1 . . ?
C13 C8 C9 120.03(14) . . ?
C13 C8 P1 121.30(12) . . ?
C9 C8 P1 118.53(12) . . ?
C10 C9 C8 119.62(16) . . ?
C10 C9 H9 120.2 . . ?
C8 C9 H9 120.2 . . ?
C11 C10 C9 120.24(17) . . ?
C11 C10 H10 119.9 . . ?
C9 C10 H10 119.9 . . ?
C10 C11 C12 120.19(16) . . ?
C10 C11 H11 119.9 . . ?
C12 C11 H11 119.9 . . ?
C11 C12 C13 120.34(17) . . ?
C11 C12 H12 119.8 . . ?
C13 C12 H12 119.8 . . ?
C12 C13 C8 119.55(16) . . ?
C12 C13 H13 120.2 . . ?
C8 C13 H13 120.2 . . ?
C15 C14 C19 119.92(14) . . ?
C15 C14 P1 120.88(11) . . ?
C19 C14 P1 119.17(11) . . ?
C16 C15 C14 119.67(15) . . ?
C16 C15 H15 120.2 . . ?
C14 C15 H15 120.2 . . ?
C17 C16 C15 119.83(16) . . ?
C17 C16 H16 120.1 . . ?
C15 C16 H16 120.1 . . ?
C16 C17 C18 120.80(15) . . ?
C16 C17 H17 119.6 . . ?
C18 C17 H17 119.6 . . ?
C19 C18 C17 119.80(16) . . ?
C19 C18 H18 120.1 . . ?
C17 C18 H18 120.1 . . ?
C18 C19 C14 119.96(15) . . ?
C18 C19 H19 120.0 . . ?
C14 C19 H19 120.0 . . ?
N2 C20 C21 109.14(13) . . ?
N2 C20 C22 109.80(13) . . ?
C21 C20 C22 111.16(13) . . ?
N2 C20 H20 108.9 . . ?
C21 C20 H20 108.9 . . ?
C22 C20 H20 108.9 . . ?
C20 C21 H21A 109.5 . . ?
C20 C21 H21B 109.5 . . ?
H21A C21 H21B 109.5 . . ?
C20 C21 H21C 109.5 . . ?
H21A C21 H21C 109.5 . . ?
H21B C21 H21C 109.5 . . ?
C20 C22 H22A 109.5 . . ?
C20 C22 H22B 109.5 . . ?
H22A C22 H22B 109.5 . . ?
C20 C22 H22C 109.5 . . ?
H22A C22 H22C 109.5 . . ?
H22B C22 H22C 109.5 . . ?
N3 C23 C24 108.84(13) . . ?
N3 C23 C25 109.46(13) . . ?
C24 C23 C25 111.96(15) . . ?
N3 C23 H23 108.8 . . ?
C24 C23 H23 108.8 . . ?
C25 C23 H23 108.8 . . ?
C23 C24 H24A 109.5 . . ?
C23 C24 H24B 109.5 . . ?
H24A C24 H24B 109.5 . . ?
C23 C24 H24C 109.5 . . ?
H24A C24 H24C 109.5 . . ?
H24B C24 H24C 109.5 . . ?
C23 C25 H25A 109.5 . . ?
C23 C25 H25B 109.5 . . ?
H25A C25 H25B 109.5 . . ?
C23 C25 H25C 109.5 . . ?
H25A C25 H25C 109.5 . . ?
H25B C25 H25C 109.5 . . ?
C64 P51 C58 107.57(7) . . ?
C64 P51 C53 107.31(7) . . ?
C58 P51 C53 108.19(7) . . ?
C64 P51 Pd 119.65(5) . . ?
C58 P51 Pd 113.82(5) . . ?
C53 P51 Pd 99.33(5) . . ?
C51 N51 C52 120.96(12) . . ?
C51 N51 Pd 121.88(10) . . ?
C52 N51 Pd 113.46(9) . . ?
C51 N52 C70 127.75(13) . . ?
C51 N52 H52N 115.2 . . ?
C70 N52 H52N 113.4 . . ?
C51 N53 C73 128.39(13) . . ?
C51 N53 H53N 112.7 . . ?
C73 N53 H53N 118.1 . . ?
N53 C51 N52 118.21(13) . . ?
N53 C51 N51 116.55(13) . . ?
N52 C51 N51 125.18(14) . . ?
C57 C52 C53 119.49(14) . . ?
C57 C52 N51 123.58(14) . . ?
C53 C52 N51 116.89(13) . . ?
C54 C53 C52 120.47(14) . . ?
C54 C53 P51 126.25(12) . . ?
C52 C53 P51 113.23(11) . . ?
C55 C54 C53 119.37(15) . . ?
C55 C54 H54 120.3 . . ?
C53 C54 H54 120.3 . . ?
C56 C55 C54 120.19(15) . . ?
C56 C55 H55 119.9 . . ?
C54 C55 H55 119.9 . . ?
C57 C56 C55 120.71(15) . . ?
C57 C56 H56 119.6 . . ?
C55 C56 H56 119.6 . . ?
C56 C57 C52 119.63(15) . . ?
C56 C57 H57 120.2 . . ?
C52 C57 H57 120.2 . . ?
C63 C58 C59 120.06(14) . . ?
C63 C58 P51 119.64(11) . . ?
C59 C58 P51 120.29(12) . . ?
C60 C59 C58 119.57(15) . . ?
C60 C59 H59 120.2 . . ?
C58 C59 H59 120.2 . . ?
C61 C60 C59 120.14(15) . . ?
C61 C60 H60 119.9 . . ?
C59 C60 H60 119.9 . . ?
C60 C61 C62 120.49(15) . . ?
C60 C61 H61 119.8 . . ?
C62 C61 H61 119.8 . . ?
C63 C62 C61 119.67(15) . . ?
C63 C62 H62 120.2 . . ?
C61 C62 H62 120.2 . . ?
C62 C63 C58 120.04(15) . . ?
C62 C63 H63 120.0 . . ?
C58 C63 H63 120.0 . . ?
C65 C64 C69 120.04(14) . . ?
C65 C64 P51 121.01(12) . . ?
C69 C64 P51 118.74(12) . . ?
C66 C65 C64 119.82(15) . . ?
C66 C65 H65 120.1 . . ?
C64 C65 H65 120.1 . . ?
C67 C66 C65 119.96(16) . . ?
C67 C66 H66 120.0 . . ?
C65 C66 H66 120.0 . . ?
C66 C67 C68 120.50(15) . . ?
C66 C67 H67 119.8 . . ?
C68 C67 H67 119.8 . . ?
C67 C68 C69 120.05(16) . . ?
C67 C68 H68 120.0 . . ?
C69 C68 H68 120.0 . . ?
C68 C69 C64 119.63(16) . . ?
C68 C69 H69 120.2 . . ?
C64 C69 H69 120.2 . . ?
N52 C70 C71 109.74(14) . . ?
N52 C70 C72 108.54(13) . . ?
C71 C70 C72 111.84(14) . . ?
N52 C70 H70 108.9 . . ?
C71 C70 H70 108.9 . . ?
C72 C70 H70 108.9 . . ?
C70 C71 H71A 109.5 . . ?
C70 C71 H71B 109.5 . . ?
H71A C71 H71B 109.5 . . ?
C70 C71 H71C 109.5 . . ?
H71A C71 H71C 109.5 . . ?
H71B C71 H71C 109.5 . . ?
C70 C72 H72A 109.5 . . ?
C70 C72 H72B 109.5 . . ?
H72A C72 H72B 109.5 . . ?
C70 C72 H72C 109.5 . . ?
H72A C72 H72C 109.5 . . ?
H72B C72 H72C 109.5 . . ?
N53 C73 C74 114.3(2) . . ?
N53 C73 C75A 117.5(3) . . ?
N53 C73 C74A 99.6(2) . . ?
C75A C73 C74A 112.3(4) . . ?
N53 C73 C75 99.4(2) . . ?
C74 C73 C75 109.4(3) . . ?
N53 C73 H73A 110.7 . . ?
C74 C73 H73A 111.7 . . ?
C75 C73 H73A 110.6 . . ?
N53 C73 H73B 108.9 . . ?
C75A C73 H73B 109.7 . . ?
C74A C73 H73B 108.2 . . ?
C73 C74 H74A 109.5 . . ?
C73 C74 H74B 109.5 . . ?
H74A C74 H74B 109.5 . . ?
C73 C74 H74C 109.5 . . ?
H74A C74 H74C 109.5 . . ?
H74B C74 H74C 109.5 . . ?
C73 C75 H75A 109.5 . . ?
C73 C75 H75B 109.5 . . ?
H75A C75 H75B 109.5 . . ?
C73 C75 H75C 109.5 . . ?
H75A C75 H75C 109.5 . . ?
H75B C75 H75C 109.5 . . ?
C73 C74A H74D 109.5 . . ?
C73 C74A H74E 109.5 . . ?
H74D C74A H74E 109.5 . . ?
C73 C74A H74F 109.5 . . ?
H74D C74A H74F 109.5 . . ?
H74E C74A H74F 109.5 . . ?
C73 C75A H75D 109.5 . . ?
C73 C75A H75E 109.5 . . ?
H75D C75A H75E 109.5 . . ?
C73 C75A H75F 109.5 . . ?
H75D C75A H75F 109.5 . . ?
H75E C75A H75F 109.5 . . ?
F2 B1 F3 109.55(16) . . ?
F2 B1 F4 109.10(17) . . ?
F3 B1 F4 109.40(18) . . ?
F2 B1 F1 110.51(17) . . ?
F3 B1 F1 109.04(16) . . ?
F4 B1 F1 109.22(16) . . ?
F7 B2 F8 110.93(18) . . ?
F7 B2 F5 110.65(15) . . ?
F8 B2 F5 110.20(17) . . ?
F7 B2 F6 108.75(16) . . ?
F8 B2 F6 107.22(16) . . ?
F5 B2 F6 108.99(16) . . ?
C2S C1S Cl1S 110.46(12) . . ?
C2S C1S H1S1 109.6 . . ?
Cl1S C1S H1S1 109.6 . . ?
C2S C1S H1S2 109.6 . . ?
Cl1S C1S H1S2 109.6 . . ?
H1S1 C1S H1S2 108.1 . . ?
C1S C2S Cl2S 110.78(13) . . ?
C1S C2S H2S1 109.5 . . ?
Cl2S C2S H2S1 109.5 . . ?
C1S C2S H2S2 109.5 . . ?
Cl2S C2S H2S2 109.5 . . ?
H2S1 C2S H2S2 108.1 . . ?

loop_
_geom_bond_atom_site_label_1
_geom_bond_atom_site_label_2
_geom_bond_distance
_geom_bond_site_symmetry_2
_geom_bond_publ_flag
Pd N51 2.1283(12) . ?
Pd N1 2.1308(12) . ?
Pd P51 2.2378(4) . ?
Pd P1 2.2447(4) . ?
P1 C14 1.8037(15) . ?
P1 C8 1.8055(15) . ?
P1 C3 1.8137(15) . ?
N1 C1 1.3456(18) . ?
N1 C2 1.4272(18) . ?
N2 C1 1.3450(18) . ?
N2 C20 1.4765(18) . ?
N2 H2N 0.9206 . ?
N3 C1 1.3506(19) . ?
N3 C23 1.4784(19) . ?
N3 H3N 0.8920 . ?
C2 C7 1.395(2) . ?
C2 C3 1.399(2) . ?
C3 C4 1.394(2) . ?
C4 C5 1.387(2) . ?
C4 H4 0.9500 . ?
C5 C6 1.390(2) . ?
C5 H5 0.9500 . ?
C6 C7 1.390(2) . ?
C6 H6 0.9500 . ?
C7 H7 0.9500 . ?
C8 C13 1.396(2) . ?
C8 C9 1.401(2) . ?
C9 C10 1.391(2) . ?
C9 H9 0.9500 . ?
C10 C11 1.385(3) . ?
C10 H10 0.9500 . ?
C11 C12 1.387(3) . ?
C11 H11 0.9500 . ?
C12 C13 1.392(2) . ?
C12 H12 0.9500 . ?
C13 H13 0.9500 . ?
C14 C15 1.395(2) . ?
C14 C19 1.398(2) . ?
C15 C16 1.394(2) . ?
C15 H15 0.9500 . ?
C16 C17 1.382(3) . ?
C16 H16 0.9500 . ?
C17 C18 1.386(3) . ?
C17 H17 0.9500 . ?
C18 C19 1.385(2) . ?
C18 H18 0.9500 . ?
C19 H19 0.9500 . ?
C20 C21 1.520(2) . ?
C20 C22 1.522(2) . ?
C20 H20 1.0000 . ?
C21 H21A 0.9800 . ?
C21 H21B 0.9800 . ?
C21 H21C 0.9800 . ?
C22 H22A 0.9800 . ?
C22 H22B 0.9800 . ?
C22 H22C 0.9800 . ?
C23 C24 1.517(2) . ?
C23 C25 1.520(2) . ?
C23 H23 1.0000 . ?
C24 H24A 0.9800 . ?
C24 H24B 0.9800 . ?
C24 H24C 0.9800 . ?
C25 H25A 0.9800 . ?
C25 H25B 0.9800 . ?
C25 H25C 0.9800 . ?
P51 C64 1.8034(15) . ?
P51 C58 1.8048(15) . ?
P51 C53 1.8141(15) . ?
N51 C51 1.3462(19) . ?
N51 C52 1.4211(19) . ?
N52 C51 1.3460(19) . ?
N52 C70 1.4780(19) . ?
N52 H52N 0.8794 . ?
N53 C51 1.340(2) . ?
N53 C73 1.454(2) . ?
N53 H53N 0.8578 . ?
C52 C57 1.395(2) . ?
C52 C53 1.401(2) . ?
C53 C54 1.392(2) . ?
C54 C55 1.390(2) . ?
C54 H54 0.9500 . ?
C55 C56 1.388(2) . ?
C55 H55 0.9500 . ?
C56 C57 1.385(2) . ?
C56 H56 0.9500 . ?
C57 H57 0.9500 . ?
C58 C63 1.393(2) . ?
C58 C59 1.398(2) . ?
C59 C60 1.388(2) . ?
C59 H59 0.9500 . ?
C60 C61 1.387(3) . ?
C60 H60 0.9500 . ?
C61 C62 1.390(2) . ?
C61 H61 0.9500 . ?
C62 C63 1.388(2) . ?
C62 H62 0.9500 . ?
C63 H63 0.9500 . ?
C64 C65 1.392(2) . ?
C64 C69 1.401(2) . ?
C65 C66 1.392(2) . ?
C65 H65 0.9500 . ?
C66 C67 1.384(3) . ?
C66 H66 0.9500 . ?
C67 C68 1.388(3) . ?
C67 H67 0.9500 . ?
C68 C69 1.388(2) . ?
C68 H68 0.9500 . ?
C69 H69 0.9500 . ?
C70 C71 1.517(2) . ?
C70 C72 1.522(2) . ?
C70 H70 1.0000 . ?
C71 H71A 0.9800 . ?
C71 H71B 0.9800 . ?
C71 H71C 0.9800 . ?
C72 H72A 0.9800 . ?
C72 H72B 0.9800 . ?
C72 H72C 0.9800 . ?
C73 C74 1.460(4) . ?
C73 C75A 1.472(6) . ?
C73 C74A 1.594(6) . ?
C73 C75 1.604(5) . ?
C73 H73A 0.9999 . ?
C73 H73B 1.0000 . ?
C74 H74A 0.9800 . ?
C74 H74B 0.9800 . ?
C74 H74C 0.9800 . ?
C75 H75A 0.9800 . ?
C75 H75B 0.9800 . ?
C75 H75C 0.9800 . ?
C74A H74D 0.9800 . ?
C74A H74E 0.9800 . ?
C74A H74F 0.9800 . ?
C75A H75D 0.9800 . ?
C75A H75E 0.9800 . ?
C75A H75F 0.9800 . ?
B1 F2 1.376(2) . ?
B1 F3 1.386(2) . ?
B1 F4 1.387(3) . ?
B1 F1 1.394(2) . ?
B2 F7 1.379(2) . ?
B2 F8 1.384(2) . ?
B2 F5 1.385(2) . ?
B2 F6 1.406(2) . ?
C1S C2S 1.501(2) . ?
C1S Cl1S 1.7833(19) . ?
C1S H1S1 0.9900 . ?
C1S H1S2 0.9900 . ?
C2S Cl2S 1.7915(19) . ?
C2S H2S1 0.9900 . ?
C2S H2S2 0.9900 . ?
